data_7710046
loop_
_publ_author_name
'Dharani, S.'
'Kalaiarasi, G.'
'Ravi, M.'
'Sathan Raj, N.'
'Lynch, Vincent M.'
'Prabhakaran, R.'

_publ_section_title
;
 Diosgenin derivatives developed from Pd(ii) catalysed dehydrogenative
 coupling exert an effect on breast cancer cells by abrogating their
 growth and facilitating apoptosis via regulating the AKT1 pathway
;
_journal_name_full 'Dalton Transactions'
_journal_paper_doi 10.1039/D2DT00514J
_journal_year 2022
_chemical_formula_moiety 'C11 H8 N3 O2 S, Pd, Cl, H2 O, C3 H7 N O'
_chemical_formula_sum 'C14 H17 Cl N4 O4 Pd S'
_chemical_formula_weight 479.22
_space_group_crystal_system triclinic
_space_group_IT_number 2
_space_group_name_Hall '-P 1'
_space_group_name_H-M_alt 'P -1'
_atom_sites_solution_hydrogens mixed
_audit_creation_method SHELXL-2016/6
_audit_update_record
;
2021-05-21 deposited with the CCDC.	2022-04-04 downloaded from the CCDC.
;
_cell_angle_alpha 88.662(6)
_cell_angle_beta 82.640(5)
_cell_angle_gamma 86.314(6)
_cell_formula_units_Z 2
_cell_length_a 7.3080(19)
_cell_length_b 9.042(2)
_cell_length_c 13.221(3)
_cell_measurement_reflns_used 4541
_cell_measurement_temperature 100(2)
_cell_measurement_theta_max 28.3
_cell_measurement_theta_min 2.25
_cell_volume 864.5(4)
_computing_cell_refinement 'Apex II release 2010, Bruker AXS, Inc.'
_computing_data_collection 'Apex II release 2010, Bruker AXS, Inc.'
_computing_data_reduction 'Apex II release 2010, Bruker AXS, Inc.'
_computing_molecular_graphics 'XP SHELXTL/PC, Siemens Analytical'
_computing_publication_material 'SHELXL-2016/6, Sheldrick, G. M.'
_computing_structure_refinement 'Shelxl-2016/6, Sheldrick, G. M.'
_computing_structure_solution
;

Sheldrick, G. M. (2015).  SHELXT.  Acta Cryst. A71, 3-8.

;
_diffrn_ambient_temperature 100(2)
_diffrn_measured_fraction_theta_full 0.998
_diffrn_measured_fraction_theta_max 0.985
_diffrn_measurement_device_type 'Nonius Kappa CCD with a Bruker Apex II detector'
_diffrn_measurement_method \w-scans
_diffrn_radiation_type MoK\a
_diffrn_radiation_wavelength 0.71073
_diffrn_reflns_av_R_equivalents 0.0439
_diffrn_reflns_av_unetI/netI 0.0503
_diffrn_reflns_Laue_measured_fraction_full 0.998
_diffrn_reflns_Laue_measured_fraction_max 0.985
_diffrn_reflns_limit_h_max 9
_diffrn_reflns_limit_h_min -9
_diffrn_reflns_limit_k_max 12
_diffrn_reflns_limit_k_min -12
_diffrn_reflns_limit_l_max 17
_diffrn_reflns_limit_l_min -17
_diffrn_reflns_number 11272
_diffrn_reflns_point_group_measured_fraction_full 0.998
_diffrn_reflns_point_group_measured_fraction_max 0.985
_diffrn_reflns_theta_full 25.242
_diffrn_reflns_theta_max 28.400
_diffrn_reflns_theta_min 2.760
_diffrn_source 'fine focus selaed tube'
_exptl_absorpt_coefficient_mu 1.376
_exptl_absorpt_correction_T_max 0.7983
_exptl_absorpt_correction_T_min 0.6979
_exptl_absorpt_correction_type numerical
_exptl_absorpt_process_details 'SADABS 2014/5'
_exptl_crystal_colour orange
_exptl_crystal_density_diffrn 1.841
_exptl_crystal_description prism
_exptl_crystal_F_000 480
_exptl_crystal_size_max 0.38
_exptl_crystal_size_mid 0.31
_exptl_crystal_size_min 0.30
_refine_diff_density_max 0.769
_refine_diff_density_min -0.427
_refine_diff_density_rms 0.103
_refine_ls_extinction_method none
_refine_ls_goodness_of_fit_ref 1.026
_refine_ls_hydrogen_treatment mixed
_refine_ls_matrix_type full
_refine_ls_number_parameters 291
_refine_ls_number_reflns 4261
_refine_ls_number_restraints 338
_refine_ls_restrained_S_all 0.995
_refine_ls_R_factor_all 0.0334
_refine_ls_R_factor_gt 0.0280
_refine_ls_shift/su_max 0.001
_refine_ls_shift/su_mean 0.000
_refine_ls_structure_factor_coef Fsqd
_refine_ls_weighting_details 'w=1/[\s^2^(Fo^2^)+(0.0223P)^2^+0.2110P] where P=(Fo^2^+2Fc^2^)/3'
_refine_ls_weighting_scheme calc
_refine_ls_wR_factor_gt 0.0627
_refine_ls_wR_factor_ref 0.0657
_reflns_Friedel_coverage 0.000
_reflns_number_gt 3808
_reflns_number_total 4261
_reflns_threshold_expression 'I > 2\s(I)'
_cod_data_source_file d2dt00514j2.cif
_cod_data_source_block shelx
_cod_original_cell_volume 864.6(4)
_cod_database_code 7710046
_shelx_shelxl_version_number 2016/6
_shelx_space_group_comment
;
The symmetry employed for this shelxl refinement is uniquely defined
by the following loop, which should always be used as a source of
symmetry information in preference to the above space-group names.
They are only intended as comments.
;
_exptl_absorpt_special_details
;
SADABS.  G. M. Sheldrick.
;

loop_
_space_group_symop_operation_xyz
'x, y, z'
'-x, -y, -z'

loop_
_atom_site_label
_atom_site_type_symbol
_atom_site_fract_x
_atom_site_fract_y
_atom_site_fract_z
_atom_site_U_iso_or_equiv
_atom_site_adp_type
_atom_site_occupancy
_atom_site_site_symmetry_order
_atom_site_calc_flag
_atom_site_refinement_flags_posn
_atom_site_refinement_flags_adp
_atom_site_refinement_flags_occupancy
_atom_site_disorder_assembly
_atom_site_disorder_group
Pd1 Pd 0.29708(2) 0.53805(2) 0.39108(2) 0.00941(6) Uani 1 1 d . U . . .
Cl1 Cl 0.44686(8) 0.40253(6) 0.25465(4) 0.01531(12) Uani 1 1 d . U . . .
O1 O 0.3068(2) 0.35288(17) 0.48569(12) 0.0126(3) Uani 1 1 d . U . . .
O2 O 0.1472(3) 0.34223(18) 0.79420(13) 0.0191(4) Uani 1 1 d . U . . .
N1 N 0.1706(3) 0.6672(2) 0.50137(15) 0.0115(4) Uani 1 1 d . U . . .
N2 N 0.1175(3) 0.8142(2) 0.48202(15) 0.0143(4) Uani 1 1 d . U . . .
C1 C 0.2512(3) 0.3518(2) 0.57944(17) 0.0110(4) Uani 1 1 d . U . . .
C2 C 0.1690(3) 0.4795(2) 0.63708(18) 0.0115(4) Uani 1 1 d . U . . .
C3 C 0.1236(3) 0.4646(3) 0.73973(18) 0.0153(5) Uani 1 1 d . U . . .
H3 H 0.070104 0.549958 0.775412 0.018 Uiso 1 1 calc R U . . .
C4 C 0.2180(4) 0.2140(3) 0.74353(19) 0.0174(5) Uani 1 1 d . U . . .
C5 C 0.2358(4) 0.0883(3) 0.8038(2) 0.0248(6) Uani 1 1 d . U . . .
H5 H 0.198429 0.090501 0.875318 0.030 Uiso 1 1 calc R U . . .
C6 C 0.3099(4) -0.0410(3) 0.7566(2) 0.0254(6) Uani 1 1 d . U . . .
H6 H 0.325696 -0.128665 0.796348 0.030 Uiso 1 1 calc R U . . .
C7 C 0.3615(4) -0.0444(3) 0.65140(19) 0.0187(5) Uani 1 1 d . U . . .
H7 H 0.412388 -0.134008 0.620208 0.022 Uiso 1 1 calc R U . . .
C8 C 0.3393(3) 0.0812(2) 0.59261(19) 0.0155(5) Uani 1 1 d . U . . .
H8 H 0.372073 0.077585 0.520779 0.019 Uiso 1 1 calc R U . . .
C9 C 0.2680(3) 0.2150(3) 0.63868(18) 0.0135(5) Uani 1 1 d . U . . .
C10 C 0.1313(3) 0.6254(3) 0.59536(18) 0.0126(5) Uani 1 1 d . U . . .
H10 H 0.071908 0.697775 0.641425 0.015 Uiso 1 1 calc R U . . .
C11 C 0.1648(3) 0.8566(3) 0.38712(18) 0.0141(5) Uani 1 1 d . U . . .
N3 N 0.1248(3) 0.9977(2) 0.36190(18) 0.0192(5) Uani 1 1 d . U . . .
S1 S 0.27807(8) 0.73952(6) 0.29196(4) 0.01393(13) Uani 1 1 d . U . . .
O3 O 0.1163(3) 1.2268(3) 0.18657(18) 0.0281(5) Uani 1 1 d . U . . .
O4 O 0.1807(6) 0.9999(5) 0.0543(3) 0.0210(10) Uani 0.5 1 d D U P A 1
N4 N 0.3455(7) 0.7796(5) 0.0250(4) 0.0174(12) Uani 0.5 1 d D U P A 1
C13 C 0.2008(8) 0.7085(7) -0.0135(5) 0.0302(14) Uani 0.5 1 d D U P A 1
H13A H 0.154844 0.632073 0.035378 0.045 Uiso 0.5 1 calc R U P A 1
H13B H 0.248214 0.662555 -0.078799 0.045 Uiso 0.5 1 calc R U P A 1
H13C H 0.099767 0.781886 -0.023363 0.045 Uiso 0.5 1 calc R U P A 1
C14 C 0.5186(10) 0.6953(11) 0.0308(8) 0.0241(19) Uani 0.5 1 d D U P A 1
H14A H 0.606767 0.758779 0.055393 0.036 Uiso 0.5 1 calc R U P A 1
H14B H 0.568439 0.658924 -0.037105 0.036 Uiso 0.5 1 calc R U P A 1
H14C H 0.498105 0.611039 0.077899 0.036 Uiso 0.5 1 calc R U P A 1
C15 C 0.3229(7) 0.9203(6) 0.0561(3) 0.0188(12) Uani 0.5 1 d D U P A 1
H15 H 0.424071 0.961461 0.081500 0.023 Uiso 0.5 1 calc R U P A 1
O4A O 0.2756(7) 0.9916(5) 0.0555(3) 0.0258(11) Uani 0.5 1 d D U P B 2
N4A N 0.2826(7) 0.7453(5) 0.0238(3) 0.0167(12) Uani 0.5 1 d D U P B 2
C13A C 0.4777(9) 0.7172(11) 0.0312(9) 0.0219(18) Uani 0.5 1 d D U P B 2
H13D H 0.540088 0.676903 -0.033297 0.033 Uiso 0.5 1 calc R U P B 2
H13E H 0.493902 0.645588 0.086602 0.033 Uiso 0.5 1 calc R U P B 2
H13F H 0.531234 0.810031 0.045188 0.033 Uiso 0.5 1 calc R U P B 2
C14A C 0.1823(7) 0.6195(6) 0.0027(4) 0.0244(12) Uani 0.5 1 d D U P B 2
H14D H 0.179288 0.549204 0.060410 0.037 Uiso 0.5 1 calc R U P B 2
H14E H 0.243925 0.570772 -0.059030 0.037 Uiso 0.5 1 calc R U P B 2
H14F H 0.055718 0.652991 -0.007475 0.037 Uiso 0.5 1 calc R U P B 2
C15A C 0.2005(7) 0.8791(5) 0.0370(3) 0.0193(10) Uani 0.5 1 d D U P B 2
H15A H 0.071908 0.889459 0.031755 0.023 Uiso 0.5 1 calc R U P B 2
H3C H 0.138(5) 1.171(4) 0.152(3) 0.032(11) Uiso 1 1 d . . . . .
H3D H 0.208(5) 1.256(4) 0.201(3) 0.040(11) Uiso 1 1 d . . . . .
H3A H 0.138(4) 1.032(3) 0.302(2) 0.017(7) Uiso 1 1 d . . . . .
H3B H 0.060(5) 1.058(4) 0.404(3) 0.047(10) Uiso 1 1 d . . . . .

loop_
_atom_site_aniso_label
_atom_site_aniso_U_11
_atom_site_aniso_U_22
_atom_site_aniso_U_33
_atom_site_aniso_U_23
_atom_site_aniso_U_13
_atom_site_aniso_U_12
Pd1 0.00952(10) 0.00903(10) 0.00952(10) 0.00092(6) -0.00132(6) 0.00053(6)
Cl1 0.0179(3) 0.0139(3) 0.0131(3) -0.0011(2) 0.0003(2) 0.0016(2)
O1 0.0148(8) 0.0120(8) 0.0107(8) 0.0006(6) -0.0014(6) 0.0006(6)
O2 0.0340(11) 0.0136(8) 0.0102(8) -0.0004(6) -0.0053(8) -0.0002(7)
N1 0.0094(9) 0.0108(9) 0.0149(10) 0.0006(7) -0.0037(8) -0.0003(7)
N2 0.0165(10) 0.0107(10) 0.0151(10) 0.0006(8) -0.0020(8) 0.0039(8)
C1 0.0111(11) 0.0120(11) 0.0113(11) -0.0010(8) -0.0060(9) -0.0023(8)
C2 0.0115(11) 0.0121(11) 0.0120(11) 0.0000(8) -0.0053(9) -0.0019(8)
C3 0.0210(13) 0.0119(11) 0.0144(12) -0.0006(9) -0.0064(10) -0.0020(9)
C4 0.0270(14) 0.0126(12) 0.0139(12) -0.0009(9) -0.0070(10) -0.0016(10)
C5 0.0458(18) 0.0185(13) 0.0108(12) 0.0036(10) -0.0070(12) -0.0024(12)
C6 0.0438(17) 0.0142(12) 0.0194(13) 0.0072(10) -0.0107(12) -0.0008(11)
C7 0.0246(14) 0.0149(12) 0.0167(12) -0.0011(9) -0.0046(10) 0.0014(10)
C8 0.0182(12) 0.0123(11) 0.0161(12) 0.0013(9) -0.0033(10) -0.0008(9)
C9 0.0159(12) 0.0136(11) 0.0118(11) 0.0010(9) -0.0051(9) -0.0016(9)
C10 0.0125(11) 0.0122(11) 0.0133(11) -0.0015(9) -0.0027(9) 0.0002(9)
C11 0.0110(11) 0.0153(12) 0.0158(12) 0.0006(9) -0.0023(9) 0.0006(9)
N3 0.0245(12) 0.0159(11) 0.0147(11) 0.0039(9) 0.0026(9) 0.0071(9)
S1 0.0158(3) 0.0126(3) 0.0121(3) 0.0028(2) 0.0013(2) 0.0024(2)
O3 0.0281(12) 0.0339(13) 0.0232(12) -0.0066(10) -0.0017(10) -0.0090(10)
O4 0.017(2) 0.024(2) 0.021(2) -0.0009(16) -0.002(2) 0.002(2)
N4 0.021(3) 0.017(2) 0.013(2) -0.0010(17) 0.001(2) 0.001(2)
C13 0.039(4) 0.025(3) 0.025(3) -0.009(3) 0.006(3) -0.008(3)
C14 0.024(4) 0.022(4) 0.024(4) 0.000(3) 0.003(3) 0.001(3)
C15 0.021(3) 0.023(3) 0.011(2) 0.004(2) -0.001(2) 0.002(2)
O4A 0.032(3) 0.018(2) 0.027(2) 0.0012(19) -0.002(2) 0.001(3)
N4A 0.017(3) 0.019(3) 0.015(2) -0.0050(19) -0.006(2) 0.001(2)
C13A 0.020(4) 0.024(4) 0.022(4) -0.007(3) -0.002(3) -0.003(3)
C14A 0.021(3) 0.022(3) 0.032(3) -0.005(2) -0.007(2) -0.001(2)
C15A 0.023(2) 0.020(2) 0.013(2) 0.0033(18) 0.0022(19) 0.002(2)

loop_
_atom_type_symbol
_atom_type_description
_atom_type_scat_dispersion_real
_atom_type_scat_dispersion_imag
_atom_type_scat_source
C C 0.0033 0.0016 'International Tables Vol C Tables 4.2.6.8 and 6.1.1.4'
H H 0.0000 0.0000 'International Tables Vol C Tables 4.2.6.8 and 6.1.1.4'
Cl Cl 0.1484 0.1585 'International Tables Vol C Tables 4.2.6.8 and 6.1.1.4'
N N 0.0061 0.0033 'International Tables Vol C Tables 4.2.6.8 and 6.1.1.4'
O O 0.0106 0.0060 'International Tables Vol C Tables 4.2.6.8 and 6.1.1.4'
Pd Pd -0.9988 1.0072 'International Tables Vol C Tables 4.2.6.8 and 6.1.1.4'
S S 0.1246 0.1234 'International Tables Vol C Tables 4.2.6.8 and 6.1.1.4'

loop_
_geom_angle_atom_site_label_1
_geom_angle_atom_site_label_2
_geom_angle_atom_site_label_3
_geom_angle
_geom_angle_site_symmetry_1
_geom_angle_site_symmetry_3
_geom_angle_publ_flag
N1 Pd1 O1 93.49(7) . . ?
N1 Pd1 S1 85.05(6) . . ?
O1 Pd1 S1 178.21(5) . . ?
N1 Pd1 Cl1 175.81(6) . . ?
O1 Pd1 Cl1 90.67(5) . . ?
S1 Pd1 Cl1 90.80(3) . . ?
C1 O1 Pd1 124.76(14) . . ?
C3 O2 C4 118.32(19) . . ?
C10 N1 N2 114.22(19) . . ?
C10 N1 Pd1 124.60(16) . . ?
N2 N1 Pd1 121.18(15) . . ?
C11 N2 N1 113.47(19) . . ?
O1 C1 C2 125.0(2) . . ?
O1 C1 C9 119.9(2) . . ?
C2 C1 C9 115.1(2) . . ?
C3 C2 C10 115.4(2) . . ?
C3 C2 C1 118.9(2) . . ?
C10 C2 C1 125.7(2) . . ?
O2 C3 C2 125.9(2) . . ?
O2 C3 H3 117.0 . . ?
C2 C3 H3 117.0 . . ?
C5 C4 O2 116.0(2) . . ?
C5 C4 C9 123.0(2) . . ?
O2 C4 C9 121.0(2) . . ?
C6 C5 C4 117.8(2) . . ?
C6 C5 H5 121.1 . . ?
C4 C5 H5 121.1 . . ?
C5 C6 C7 120.9(2) . . ?
C5 C6 H6 119.5 . . ?
C7 C6 H6 119.5 . . ?
C8 C7 C6 120.4(2) . . ?
C8 C7 H7 119.8 . . ?
C6 C7 H7 119.8 . . ?
C7 C8 C9 120.1(2) . . ?
C7 C8 H8 120.0 . . ?
C9 C8 H8 120.0 . . ?
C4 C9 C8 117.9(2) . . ?
C4 C9 C1 120.5(2) . . ?
C8 C9 C1 121.5(2) . . ?
N1 C10 C2 126.3(2) . . ?
N1 C10 H10 116.8 . . ?
C2 C10 H10 116.8 . . ?
N2 C11 N3 117.9(2) . . ?
N2 C11 S1 123.99(18) . . ?
N3 C11 S1 118.14(19) . . ?
C11 N3 H3A 124.5(19) . . ?
C11 N3 H3B 122(2) . . ?
H3A N3 H3B 112(3) . . ?
C11 S1 Pd1 96.28(8) . . ?
H3C O3 H3D 109(4) . . ?
C15 N4 C13 121.5(5) . . ?
C15 N4 C14 120.3(6) . . ?
C13 N4 C14 118.2(6) . . ?
N4 C13 H13A 109.5 . . ?
N4 C13 H13B 109.5 . . ?
H13A C13 H13B 109.5 . . ?
N4 C13 H13C 109.5 . . ?
H13A C13 H13C 109.5 . . ?
H13B C13 H13C 109.5 . . ?
N4 C14 H14A 109.5 . . ?
N4 C14 H14B 109.5 . . ?
H14A C14 H14B 109.5 . . ?
N4 C14 H14C 109.5 . . ?
H14A C14 H14C 109.5 . . ?
H14B C14 H14C 109.5 . . ?
O4 C15 N4 124.7(5) . . ?
O4 C15 H15 117.6 . . ?
N4 C15 H15 117.6 . . ?
C15A N4A C14A 121.9(5) . . ?
C15A N4A C13A 121.5(6) . . ?
C14A N4A C13A 116.6(5) . . ?
N4A C13A H13D 109.5 . . ?
N4A C13A H13E 109.5 . . ?
H13D C13A H13E 109.5 . . ?
N4A C13A H13F 109.5 . . ?
H13D C13A H13F 109.5 . . ?
H13E C13A H13F 109.5 . . ?
N4A C14A H14D 109.5 . . ?
N4A C14A H14E 109.5 . . ?
H14D C14A H14E 109.5 . . ?
N4A C14A H14F 109.5 . . ?
H14D C14A H14F 109.5 . . ?
H14E C14A H14F 109.5 . . ?
O4A C15A N4A 125.9(5) . . ?
O4A C15A H15A 117.1 . . ?
N4A C15A H15A 117.1 . . ?

loop_
_geom_bond_atom_site_label_1
_geom_bond_atom_site_label_2
_geom_bond_distance
_geom_bond_site_symmetry_2
_geom_bond_publ_flag
Pd1 N1 1.9848(19) . ?
Pd1 O1 2.0695(16) . ?
Pd1 S1 2.2266(7) . ?
Pd1 Cl1 2.3191(7) . ?
O1 C1 1.254(3) . ?
O2 C3 1.320(3) . ?
O2 C4 1.390(3) . ?
N1 C10 1.292(3) . ?
N1 N2 1.388(3) . ?
N2 C11 1.313(3) . ?
C1 C2 1.452(3) . ?
C1 C9 1.455(3) . ?
C2 C3 1.361(3) . ?
C2 C10 1.442(3) . ?
C3 H3 0.9500 . ?
C4 C5 1.382(3) . ?
C4 C9 1.388(3) . ?
C5 C6 1.384(4) . ?
C5 H5 0.9500 . ?
C6 C7 1.394(4) . ?
C6 H6 0.9500 . ?
C7 C8 1.373(3) . ?
C7 H7 0.9500 . ?
C8 C9 1.407(3) . ?
C8 H8 0.9500 . ?
C10 H10 0.9500 . ?
C11 N3 1.335(3) . ?
C11 S1 1.753(2) . ?
N3 H3A 0.84(3) . ?
N3 H3B 0.87(3) . ?
O3 H3C 0.69(3) . ?
O3 H3D 0.78(4) . ?
O4 C15 1.227(5) . ?
N4 C15 1.340(6) . ?
N4 C13 1.425(6) . ?
N4 C14 1.444(6) . ?
C13 H13A 0.9800 . ?
C13 H13B 0.9800 . ?
C13 H13C 0.9800 . ?
C14 H14A 0.9800 . ?
C14 H14B 0.9800 . ?
C14 H14C 0.9800 . ?
C15 H15 0.9500 . ?
O4A C15A 1.230(6) . ?
N4A C15A 1.321(5) . ?
N4A C14A 1.443(6) . ?
N4A C13A 1.447(6) . ?
C13A H13D 0.9800 . ?
C13A H13E 0.9800 . ?
C13A H13F 0.9800 . ?
C14A H14D 0.9800 . ?
C14A H14E 0.9800 . ?
C14A H14F 0.9800 . ?
C15A H15A 0.9500 . ?

loop_
_geom_hbond_atom_site_label_D
_geom_hbond_atom_site_label_H
_geom_hbond_atom_site_label_A
_geom_hbond_distance_DH
_geom_hbond_distance_HA
_geom_hbond_distance_DA
_geom_hbond_angle_DHA
_geom_hbond_site_symmetry_A
O3 H3C O4 0.69(3) 2.02(3) 2.706(5) 175(4) .
O3 H3C O4A 0.69(3) 2.19(3) 2.867(5) 166(4) .
O3 H3D Cl1 0.78(4) 2.44(4) 3.208(3) 166(3) 1_565
N3 H3A O3 0.84(3) 2.31(3) 3.076(3) 151(2) .
N3 H3B N2 0.87(3) 2.16(4) 3.021(3) 173(3) 2_576

loop_
_geom_torsion_atom_site_label_1
_geom_torsion_atom_site_label_2
_geom_torsion_atom_site_label_3
_geom_torsion_atom_site_label_4
_geom_torsion
_geom_torsion_site_symmetry_1
_geom_torsion_site_symmetry_2
_geom_torsion_site_symmetry_3
_geom_torsion_site_symmetry_4
_geom_torsion_publ_flag
C10 N1 N2 C11 177.5(2) . . . . ?
Pd1 N1 N2 C11 -2.2(3) . . . . ?
Pd1 O1 C1 C2 0.7(3) . . . . ?
Pd1 O1 C1 C9 -178.96(15) . . . . ?
O1 C1 C2 C3 -176.5(2) . . . . ?
C9 C1 C2 C3 3.2(3) . . . . ?
O1 C1 C2 C10 2.7(4) . . . . ?
C9 C1 C2 C10 -177.6(2) . . . . ?
C4 O2 C3 C2 -2.6(4) . . . . ?
C10 C2 C3 O2 -179.3(2) . . . . ?
C1 C2 C3 O2 0.0(4) . . . . ?
C3 O2 C4 C5 -178.5(2) . . . . ?
C3 O2 C4 C9 1.9(4) . . . . ?
O2 C4 C5 C6 -178.5(2) . . . . ?
C9 C4 C5 C6 1.1(4) . . . . ?
C4 C5 C6 C7 -1.1(4) . . . . ?
C5 C6 C7 C8 -0.1(4) . . . . ?
C6 C7 C8 C9 1.5(4) . . . . ?
C5 C4 C9 C8 0.2(4) . . . . ?
O2 C4 C9 C8 179.8(2) . . . . ?
C5 C4 C9 C1 -178.2(2) . . . . ?
O2 C4 C9 C1 1.4(4) . . . . ?
C7 C8 C9 C4 -1.5(4) . . . . ?
C7 C8 C9 C1 176.9(2) . . . . ?
O1 C1 C9 C4 175.9(2) . . . . ?
C2 C1 C9 C4 -3.8(3) . . . . ?
O1 C1 C9 C8 -2.5(3) . . . . ?
C2 C1 C9 C8 177.8(2) . . . . ?
N2 N1 C10 C2 179.6(2) . . . . ?
Pd1 N1 C10 C2 -0.8(3) . . . . ?
C3 C2 C10 N1 176.5(2) . . . . ?
C1 C2 C10 N1 -2.7(4) . . . . ?
N1 N2 C11 N3 -177.9(2) . . . . ?
N1 N2 C11 S1 1.8(3) . . . . ?
N2 C11 S1 Pd1 -0.7(2) . . . . ?
N3 C11 S1 Pd1 179.04(19) . . . . ?
C13 N4 C15 O4 -0.5(2) . . . . ?
C14 N4 C15 O4 -179.76(14) . . . . ?
C14A N4A C15A O4A 179.72(14) . . . . ?
C13A N4A C15A O4A 0.6(2) . . . . ?
